data_4344043
loop_
_publ_author_name
'Thu\'ery, Pierre'
'Harrowfield, Jack'

_publ_section_title
;
 Structural Variations in the Uranyl/4,4'-Biphenyldicarboxylate System.
 Rare Examples of 2D \\rightarrow 3D Polycatenated Uranyl-Organic
 Networks.
;
_journal_issue 16
_journal_name_full 'Inorganic chemistry'
_journal_page_first 8093
_journal_page_last 8102
_journal_paper_doi 10.1021/acs.inorgchem.5b01323
_journal_volume 54
_journal_year 2015
_chemical_formula_sum 'C78 H56 N6 Ni O20 U2'
_chemical_formula_weight 1932.05
_space_group_crystal_system orthorhombic
_space_group_IT_number 70
_space_group_name_Hall '-F 2uv 2vw'
_space_group_name_H-M_alt 'F d d d'
_symmetry_space_group_name_Hall '-F 2uv 2vw'
_symmetry_space_group_name_H-M 'F d d d :2'
_atom_sites_solution_hydrogens mixed
_audit_creation_method SHELXL-2014
_cell_angle_alpha 90
_cell_angle_beta 90
_cell_angle_gamma 90
_cell_formula_units_Z 32
_cell_length_a 32.8519(12)
_cell_length_b 44.1088(12)
_cell_length_c 46.1720(13)
_cell_measurement_reflns_used 332102
_cell_measurement_temperature 150(2)
_cell_measurement_theta_max 25.68
_cell_measurement_theta_min 2.92
_cell_volume 66906(4)
_computing_cell_refinement 'HKL2000 (Otwinowski & Minor, 1997)'
_computing_data_collection 'COLLECT (Nonius, 1998)'
_computing_data_reduction 'HKL2000 (Otwinowski & Minor, 1997)'
_computing_molecular_graphics 'SHELXTL (Sheldrick, 2008)'
_computing_publication_material 'SHELXTL (Sheldrick, 2008); PLATON (Spek, 2003)'
_computing_structure_refinement 'SHELXL (Sheldrick, 2015)'
_computing_structure_solution 'SHELXT (Sheldrick, 2015)'
_diffrn_ambient_temperature 150(2)
_diffrn_measured_fraction_theta_full 0.998
_diffrn_measured_fraction_theta_max 0.998
_diffrn_measurement_device_type 'Nonius Kappa-CCD area-detector diffractometer'
_diffrn_measurement_method 'two \f and three \w scans with 2\% steps (344 frames)'
_diffrn_radiation_monochromator graphite
_diffrn_radiation_source 'fine-focus sealed tube'
_diffrn_radiation_type MoK\a
_diffrn_radiation_wavelength 0.71073
_diffrn_reflns_av_R_equivalents 0.0456
_diffrn_reflns_av_unetI/netI 0.0640
_diffrn_reflns_laue_measured_fraction_full 0.998
_diffrn_reflns_laue_measured_fraction_max 0.998
_diffrn_reflns_limit_h_max 40
_diffrn_reflns_limit_h_min -40
_diffrn_reflns_limit_k_max 53
_diffrn_reflns_limit_k_min -53
_diffrn_reflns_limit_l_max 56
_diffrn_reflns_limit_l_min -56
_diffrn_reflns_number 332102
_diffrn_reflns_point_group_measured_fraction_full 0.998
_diffrn_reflns_point_group_measured_fraction_max 0.998
_diffrn_reflns_theta_full 25.242
_diffrn_reflns_theta_max 25.682
_diffrn_reflns_theta_min 2.922
_diffrn_standards_decay_% 0
_diffrn_standards_interval_time 0
_diffrn_standards_number 0
_exptl_absorpt_coefficient_mu 4.155
_exptl_absorpt_correction_T_max 0.633
_exptl_absorpt_correction_T_min 0.516
_exptl_absorpt_correction_type multi-scan
_exptl_absorpt_process_details 'SCALEPACK (Otwinowski & Minor, 1997)'
_exptl_crystal_colour 'translucent light orange'
_exptl_crystal_density_diffrn 1.534
_exptl_crystal_description irregular
_exptl_crystal_F_000 30016
_exptl_crystal_size_max 0.14
_exptl_crystal_size_mid 0.11
_exptl_crystal_size_min 0.11
_refine_diff_density_max 1.446
_refine_diff_density_min -0.672
_refine_diff_density_rms 0.153
_refine_ls_extinction_method none
_refine_ls_goodness_of_fit_ref 1.016
_refine_ls_hydrogen_treatment constr
_refine_ls_matrix_type full
_refine_ls_number_parameters 1073
_refine_ls_number_reflns 15864
_refine_ls_number_restraints 78
_refine_ls_restrained_S_all 1.017
_refine_ls_R_factor_all 0.0953
_refine_ls_R_factor_gt 0.0530
_refine_ls_shift/su_max 0.003
_refine_ls_shift/su_mean 0.000
_refine_ls_structure_factor_coef Fsqd
_refine_ls_weighting_details 'w=1/[\s^2^(Fo^2^)+(0.0942P)^2^+171.8859P] where P=(Fo^2^+2Fc^2^)/3'
_refine_ls_weighting_scheme calc
_refine_ls_wR_factor_gt 0.1430
_refine_ls_wR_factor_ref 0.1593
_reflns_Friedel_coverage 0.000
_reflns_number_gt 10303
_reflns_number_total 15864
_reflns_threshold_expression 'I > 2\s(I)'
_cod_data_source_file ic5b01323_si_001.cif
_cod_data_source_block 6
_cod_depositor_comments 'Adding full bibliography for 4344038--4344043.cif.'
_cod_database_code 4344043
_shelx_space_group_comment
;
The symmetry employed for this shelxl refinement is uniquely defined
by the following loop, which should always be used as a source of
symmetry information in preference to the above space-group names.
They are only intended as comments.
;
_shelxl_version_number 2014-3

loop_
_space_group_symop_operation_xyz
'x, y, z'
'-x+3/4, -y+3/4, z'
'-x+3/4, y, -z+3/4'
'x, -y+3/4, -z+3/4'
'x, y+1/2, z+1/2'
'-x+3/4, -y+5/4, z+1/2'
'-x+3/4, y+1/2, -z+5/4'
'x, -y+5/4, -z+5/4'
'x+1/2, y, z+1/2'
'-x+5/4, -y+3/4, z+1/2'
'-x+5/4, y, -z+5/4'
'x+1/2, -y+3/4, -z+5/4'
'x+1/2, y+1/2, z'
'-x+5/4, -y+5/4, z'
'-x+5/4, y+1/2, -z+3/4'
'x+1/2, -y+5/4, -z+3/4'
'-x, -y, -z'
'x-3/4, y-3/4, -z'
'x-3/4, -y, z-3/4'
'-x, y-3/4, z-3/4'
'-x, -y+1/2, -z+1/2'
'x-3/4, y-1/4, -z+1/2'
'x-3/4, -y+1/2, z-1/4'
'-x, y-1/4, z-1/4'
'-x+1/2, -y, -z+1/2'
'x-1/4, y-3/4, -z+1/2'
'x-1/4, -y, z-1/4'
'-x+1/2, y-3/4, z-1/4'
'-x+1/2, -y+1/2, -z'
'x-1/4, y-1/4, -z'
'x-1/4, -y+1/2, z-3/4'
'-x+1/2, y-1/4, z-3/4'

loop_
_atom_site_label
_atom_site_type_symbol
_atom_site_fract_x
_atom_site_fract_y
_atom_site_fract_z
_atom_site_U_iso_or_equiv
_atom_site_adp_type
_atom_site_occupancy
_atom_site_site_symmetry_order
_atom_site_calc_flag
_atom_site_refinement_flags_posn
_atom_site_refinement_flags_adp
_atom_site_refinement_flags_occupancy
_atom_site_disorder_assembly
_atom_site_disorder_group
U1 U 0.27632(2) 0.72033(2) 0.58074(2) 0.04861(12) Uani 1 1 d . . . . .
U2 U 0.25364(2) 0.70642(2) 0.91893(2) 0.04090(11) Uani 1 1 d . . . . .
Ni1 Ni 0.62917(3) 0.87502(2) 0.25378(2) 0.0499(3) Uani 1 1 d . . . . .
O1 O 0.2369(2) 0.74789(14) 0.57674(14) 0.0724(19) Uani 1 1 d . . . . .
O2 O 0.31500(19) 0.69245(14) 0.58466(12) 0.0600(16) Uani 1 1 d . . . . .
O3 O 0.20932(18) 0.72790(13) 0.92655(12) 0.0533(14) Uani 1 1 d . . . . .
O4 O 0.29789(17) 0.68476(12) 0.91104(12) 0.0515(14) Uani 1 1 d . . . . .
O5 O 0.25005(19) 0.70617(13) 0.62836(12) 0.0576(16) Uani 1 1 d . . . . .
O6 O 0.2981(2) 0.73983(14) 0.62880(12) 0.0692(19) Uani 1 1 d . . . . .
O7 O 0.26465(19) 0.73690(12) 0.87475(12) 0.0545(15) Uani 1 1 d . . . . .
O8 O 0.23017(18) 0.69497(13) 0.86960(11) 0.0510(14) Uani 1 1 d . . . . .
O9 O 0.3247(3) 0.76161(16) 0.57784(13) 0.082(2) Uani 1 1 d . . . . .
O10 O 0.3102(2) 0.73889(14) 0.53631(13) 0.073(2) Uani 1 1 d . . . . .
O11 O 0.50221(19) 0.94434(13) 0.46278(12) 0.0585(16) Uani 1 1 d . . . . .
O12 O 0.47646(18) 0.92915(13) 0.42145(11) 0.0521(15) Uani 1 1 d . . . . .
O13 O 0.2130(2) 0.65935(13) 0.91725(12) 0.0606(17) Uani 1 1 d . . . . .
O14 O 0.23843(19) 0.67225(13) 0.95906(12) 0.0549(15) Uani 1 1 d . . . . .
O15 O 0.03507(19) 0.47383(12) 1.03483(12) 0.0558(16) Uani 1 1 d . . . . .
O16 O 0.04653(18) 0.50073(12) 1.07371(11) 0.0511(14) Uani 1 1 d . . . . .
O17 O 0.4385(4) 0.9067(3) 0.3672(3) 0.075(4) Uani 0.5 1 d . U P . .
O18 O 0.1845(7) 0.6418(5) 0.8482(5) 0.149(8) Uani 0.5 1 d . U P . .
O19 O 0.2973(6) 0.8332(4) 0.6222(4) 0.113(6) Uani 0.5 1 d . U P . .
O20 O 0.6296(7) 1.0325(5) 0.3675(5) 0.058(6) Uani 0.25 1 d . U P . .
O21 O 0.3636(5) 0.8133(3) 0.6284(3) 0.085(4) Uani 0.5 1 d . U P . .
O22 O 0.4001(7) 0.7583(5) 0.6106(5) 0.057(6) Uani 0.25 1 d . U P . .
O23 O 0.3348(8) 0.7841(5) 0.8717(6) 0.065(7) Uani 0.25 1 d . U P . .
O24 O 0.3827(7) 0.8371(5) 0.6224(5) 0.050(5) Uani 0.25 1 d . U P . .
O25 O 0.2721(8) 0.8074(6) 0.6263(5) 0.065(7) Uani 0.25 1 d . U P . .
O26 O 0.3136(8) 0.8095(6) 0.6274(5) 0.063(6) Uani 0.25 1 d . U P . .
O27 O 0.3851(9) 0.7599(7) 0.4175(6) 0.088(9) Uani 0.25 1 d . U P . .
O28 O 0.4292(10) 0.7424(7) 0.3981(7) 0.095(9) Uani 0.25 1 d . U P . .
N1 N 0.5954(2) 0.88785(15) 0.29035(15) 0.0500(17) Uani 1 1 d . . . . .
N2 N 0.6684(2) 0.90671(15) 0.27202(15) 0.0521(18) Uani 1 1 d . . . . .
N3 N 0.5842(2) 0.84809(15) 0.23415(15) 0.0533(18) Uani 1 1 d . . . . .
N4 N 0.6069(2) 0.90462(15) 0.22224(16) 0.0551(19) Uani 1 1 d . . . . .
N5 N 0.6520(2) 0.83666(15) 0.27550(16) 0.0535(18) Uani 1 1 d . . . . .
N6 N 0.6710(2) 0.85933(15) 0.22276(15) 0.0499(17) Uani 1 1 d . . . . .
C1 C 0.2743(3) 0.7226(2) 0.64215(17) 0.055(2) Uani 1 1 d . . . . .
C2 C 0.2746(3) 0.72152(19) 0.67386(19) 0.061(3) Uani 1 1 d . . . . .
C3 C 0.3041(3) 0.7362(2) 0.69072(19) 0.057(2) Uani 1 1 d . . . . .
H3 H 0.3244 0.7479 0.6813 0.069 Uiso 1 1 calc R U . . .
C4 C 0.3045(3) 0.7342(2) 0.72030(19) 0.063(3) Uani 1 1 d . . . . .
H4 H 0.3254 0.7439 0.7310 0.075 Uiso 1 1 calc R U . . .
C5 C 0.2739(3) 0.7179(2) 0.73498(19) 0.060(3) Uani 1 1 d . . . . .
C6 C 0.2467(3) 0.7022(2) 0.7184(2) 0.063(3) Uani 1 1 d . . . . .
H6 H 0.2273 0.6896 0.7279 0.076 Uiso 1 1 calc R U . . .
C7 C 0.2462(3) 0.7037(2) 0.68861(19) 0.059(2) Uani 1 1 d . . . . .
H7 H 0.2265 0.6926 0.6780 0.071 Uiso 1 1 calc R U . . .
C8 C 0.2702(3) 0.71740(19) 0.76663(19) 0.056(2) Uani 1 1 d . . . . .
C9 C 0.2816(3) 0.7422(2) 0.78396(19) 0.059(2) Uani 1 1 d . . . . .
H9 H 0.2947 0.7591 0.7752 0.070 Uiso 1 1 calc R U . . .
C10 C 0.2742(3) 0.74252(18) 0.81336(17) 0.051(2) Uani 1 1 d . . . . .
H10 H 0.2826 0.7594 0.8247 0.061 Uiso 1 1 calc R U . . .
C11 C 0.2545(3) 0.7181(2) 0.82661(17) 0.047(2) Uani 1 1 d . . . . .
C12 C 0.2437(3) 0.6935(2) 0.80987(17) 0.054(2) Uani 1 1 d . . . . .
H12 H 0.2302 0.6768 0.8187 0.065 Uiso 1 1 calc R U . . .
C13 C 0.2519(3) 0.6926(2) 0.78066(19) 0.064(3) Uani 1 1 d . . . . .
H13 H 0.2452 0.6750 0.7698 0.077 Uiso 1 1 calc R U . . .
C14 C 0.2495(3) 0.71702(19) 0.85826(17) 0.047(2) Uani 1 1 d . . . . .
C15 C 0.3287(3) 0.7597(2) 0.5501(2) 0.069(3) Uani 1 1 d . . . . .
C16 C 0.3523(3) 0.7833(2) 0.53496(19) 0.062(3) Uani 1 1 d . . . . .
C17 C 0.3598(3) 0.7816(2) 0.50524(19) 0.067(3) Uani 1 1 d . . . . .
H17 H 0.3487 0.7652 0.4944 0.081 Uiso 1 1 calc R U . . .
C18 C 0.3830(3) 0.8031(2) 0.4914(2) 0.067(3) Uani 1 1 d . . . . .
H18 H 0.3897 0.8008 0.4715 0.081 Uiso 1 1 calc R U . . .
C19 C 0.3969(3) 0.82913(17) 0.50710(17) 0.0455(19) Uani 1 1 d . . . . .
C20 C 0.3882(3) 0.83019(19) 0.53631(19) 0.059(2) Uani 1 1 d . . . . .
H20 H 0.3975 0.8472 0.5471 0.071 Uiso 1 1 calc R U . . .
C21 C 0.3667(3) 0.8079(2) 0.5506(2) 0.066(3) Uani 1 1 d . . . . .
H21 H 0.3618 0.8094 0.5708 0.080 Uiso 1 1 calc R U . . .
C22 C 0.4192(2) 0.85291(17) 0.49186(17) 0.0441(19) Uani 1 1 d . . . . .
C23 C 0.4175(3) 0.85637(18) 0.46219(18) 0.050(2) Uani 1 1 d . . . . .
H23 H 0.4027 0.8420 0.4511 0.060 Uiso 1 1 calc R U . . .
C24 C 0.4366(2) 0.87997(18) 0.44810(18) 0.047(2) Uani 1 1 d . . . . .
H24 H 0.4346 0.8817 0.4276 0.057 Uiso 1 1 calc R U . . .
C25 C 0.4585(2) 0.90110(17) 0.46374(18) 0.0453(19) Uani 1 1 d . . . . .
C26 C 0.4617(3) 0.89811(17) 0.49356(18) 0.049(2) Uani 1 1 d . . . . .
H26 H 0.4774 0.9122 0.5043 0.058 Uiso 1 1 calc R U . . .
C27 C 0.4422(2) 0.87473(18) 0.50770(18) 0.049(2) Uani 1 1 d . . . . .
H27 H 0.4441 0.8731 0.5282 0.059 Uiso 1 1 calc R U . . .
C28 C 0.4796(3) 0.92646(19) 0.44893(19) 0.050(2) Uani 1 1 d . . . . .
C29 C 0.2165(3) 0.65476(18) 0.94385(18) 0.046(2) Uani 1 1 d . . . . .
C30 C 0.1964(3) 0.62794(18) 0.95803(17) 0.047(2) Uani 1 1 d . . . . .
C31A C 0.2082(17) 0.6175(12) 0.9851(9) 0.053(11) Uani 0.35(5) 1 d . . P A 1
H31A H 0.2313 0.6259 0.9950 0.064 Uiso 0.35(5) 1 d R U P A 1
C32A C 0.1859(12) 0.5943(10) 0.9966(8) 0.053(10) Uani 0.35(5) 1 d . U P A 1
H32A H 0.1925 0.5885 1.0161 0.063 Uiso 0.35(5) 1 d R U P A 1
C34A C 0.1444(14) 0.5875(8) 0.9561(8) 0.035(9) Uani 0.35(5) 1 d . . P A 1
H34A H 0.1283 0.5734 0.9451 0.042 Uiso 0.35(5) 1 d R U P A 1
C35A C 0.1637(15) 0.6125(8) 0.9411(7) 0.039(9) Uani 0.35(5) 1 d . . P A 1
H35A H 0.1582 0.6171 0.9212 0.047 Uiso 0.35(5) 1 d R U P A 1
C31B C 0.1916(8) 0.6290(6) 0.9883(5) 0.048(5) Uani 0.65(5) 1 d . . P A 2
H31B H 0.2051 0.6430 0.9988 0.058 Uiso 0.65(5) 1 d R U P A 2
C32B C 0.1704(8) 0.6058(5) 1.0014(3) 0.054(6) Uani 0.65(5) 1 d . . P A 2
H32B H 0.1715 0.6039 1.0204 0.064 Uiso 0.65(5) 1 d R U P A 2
C34B C 0.1625(10) 0.5796(6) 0.9562(5) 0.059(6) Uani 0.65(5) 1 d . . P A 2
H34B H 0.1453 0.5695 0.9462 0.070 Uiso 0.65(5) 1 d R U P A 2
C35B C 0.1826(9) 0.6044(6) 0.9437(4) 0.051(6) Uani 0.65(5) 1 d . . P A 2
H35B H 0.1815 0.6059 0.9234 0.061 Uiso 0.65(5) 1 d R U P A 2
C33 C 0.1543(3) 0.58117(18) 0.98541(18) 0.050(2) Uani 1 1 d . . . . .
C36 C 0.1291(3) 0.55783(17) 1.00029(16) 0.0437(19) Uani 1 1 d . . . . .
C37 C 0.1302(3) 0.5555(2) 1.0301(2) 0.075(3) Uani 1 1 d . . . . .
H37 H 0.1484 0.5682 1.0405 0.090 Uiso 1 1 calc R U . . .
C38 C 0.1059(4) 0.5356(2) 1.0455(2) 0.081(3) Uani 1 1 d . . . . .
H38 H 0.1073 0.5349 1.0660 0.097 Uiso 1 1 calc R U . . .
C39 C 0.0792(3) 0.51629(18) 1.03059(19) 0.051(2) Uani 1 1 d . . . . .
C40 C 0.0793(3) 0.5173(2) 1.00018(18) 0.057(2) Uani 1 1 d . . . . .
H40 H 0.0626 0.5038 0.9895 0.069 Uiso 1 1 calc R U . . .
C41 C 0.1037(3) 0.5382(2) 0.98570(18) 0.056(2) Uani 1 1 d . . . . .
H41 H 0.1029 0.5389 0.9651 0.068 Uiso 1 1 calc R U . . .
C42 C 0.0521(3) 0.49615(17) 1.04685(17) 0.0434(19) Uani 1 1 d . . . . .
C43 C 0.5602(3) 0.87707(19) 0.2999(2) 0.057(2) Uani 1 1 d . . . . .
H43 H 0.5451 0.8639 0.2876 0.068 Uiso 1 1 calc R U . . .
C44 C 0.5441(3) 0.8841(2) 0.3270(2) 0.062(3) Uani 1 1 d . . . . .
H44 H 0.5192 0.8754 0.3332 0.075 Uiso 1 1 calc R U . . .
C45 C 0.5646(3) 0.9038(2) 0.3446(2) 0.058(2) Uani 1 1 d . . . . .
H45 H 0.5540 0.9091 0.3630 0.070 Uiso 1 1 calc R U . . .
C46 C 0.6020(3) 0.9160(2) 0.33478(19) 0.056(2) Uani 1 1 d . . . . .
C47 C 0.6251(3) 0.9377(2) 0.3513(2) 0.070(3) Uani 1 1 d . . . . .
H47 H 0.6149 0.9444 0.3695 0.084 Uiso 1 1 calc R U . . .
C48 C 0.6603(3) 0.9486(2) 0.3417(2) 0.075(3) Uani 1 1 d . . . . .
H48 H 0.6752 0.9626 0.3533 0.091 Uiso 1 1 calc R U . . .
C49 C 0.6764(3) 0.93949(19) 0.3139(2) 0.061(2) Uani 1 1 d . . . . .
C50 C 0.6548(3) 0.91833(19) 0.29794(19) 0.053(2) Uani 1 1 d . . . . .
C51 C 0.6163(3) 0.90710(17) 0.30785(18) 0.047(2) Uani 1 1 d . . . . .
C52 C 0.7144(3) 0.9495(2) 0.3021(2) 0.061(2) Uani 1 1 d . . . . .
H52 H 0.7305 0.9639 0.3122 0.073 Uiso 1 1 calc R U . . .
C53 C 0.7270(3) 0.9385(2) 0.2771(2) 0.061(2) Uani 1 1 d . . . . .
H53 H 0.7521 0.9453 0.2693 0.073 Uiso 1 1 calc R U . . .
C54 C 0.7038(3) 0.9171(2) 0.2619(2) 0.058(2) Uani 1 1 d . . . . .
H54 H 0.7137 0.9097 0.2439 0.069 Uiso 1 1 calc R U . . .
C55 C 0.5704(3) 0.82018(18) 0.2408(2) 0.057(2) Uani 1 1 d . . . . .
H55 H 0.5791 0.8115 0.2586 0.068 Uiso 1 1 calc R U . . .
C56 C 0.5449(3) 0.8033(2) 0.2237(2) 0.062(2) Uani 1 1 d . . . . .
H56 H 0.5362 0.7837 0.2295 0.074 Uiso 1 1 calc R U . . .
C57 C 0.5323(3) 0.8154(2) 0.1980(2) 0.066(3) Uani 1 1 d . . . . .
H57 H 0.5144 0.8043 0.1859 0.079 Uiso 1 1 calc R U . . .
C58 C 0.5459(3) 0.8444(2) 0.1893(2) 0.062(3) Uani 1 1 d . . . . .
C59 C 0.5356(4) 0.8581(2) 0.1624(2) 0.075(3) Uani 1 1 d . . . . .
H59 H 0.5185 0.8477 0.1491 0.090 Uiso 1 1 calc R U . . .
C60 C 0.5503(4) 0.8861(2) 0.1558(2) 0.075(3) Uani 1 1 d . . . . .
H60 H 0.5438 0.8946 0.1375 0.091 Uiso 1 1 calc R U . . .
C61 C 0.5745(3) 0.9026(2) 0.17468(19) 0.060(2) Uani 1 1 d . . . . .
C62 C 0.5841(3) 0.88990(19) 0.20239(19) 0.055(2) Uani 1 1 d . . . . .
C63 C 0.5706(3) 0.85984(19) 0.20901(18) 0.053(2) Uani 1 1 d . . . . .
C64 C 0.5900(3) 0.9317(2) 0.1690(2) 0.068(3) Uani 1 1 d . . . . .
H64 H 0.5858 0.9408 0.1506 0.081 Uiso 1 1 calc R U . . .
C65 C 0.6113(3) 0.9469(2) 0.1902(2) 0.065(3) Uani 1 1 d . . . . .
H65 H 0.6201 0.9671 0.1870 0.078 Uiso 1 1 calc R U . . .
C66 C 0.6195(3) 0.93294(19) 0.2154(2) 0.056(2) Uani 1 1 d . . . . .
H66 H 0.6353 0.9437 0.2293 0.067 Uiso 1 1 calc R U . . .
C67 C 0.6454(3) 0.8270(2) 0.3022(2) 0.066(3) Uani 1 1 d . . . . .
H67 H 0.6321 0.8400 0.3155 0.079 Uiso 1 1 calc R U . . .
C68 C 0.6571(3) 0.7988(2) 0.3111(2) 0.073(3) Uani 1 1 d . . . . .
H68 H 0.6534 0.7934 0.3309 0.087 Uiso 1 1 calc R U . . .
C69 C 0.6735(3) 0.7787(2) 0.2932(2) 0.074(3) Uani 1 1 d . . . . .
H69 H 0.6785 0.7583 0.2990 0.089 Uiso 1 1 calc R U . . .
C70 C 0.6833(3) 0.7889(2) 0.2652(2) 0.076(3) Uani 1 1 d . . . . .
C71 C 0.7033(5) 0.7707(3) 0.2442(3) 0.107(5) Uani 1 1 d . . . . .
H71 H 0.7088 0.7500 0.2485 0.128 Uiso 1 1 calc R U . . .
C72 C 0.7145(4) 0.7817(3) 0.2188(3) 0.100(4) Uani 1 1 d . . . . .
H72 H 0.7283 0.7689 0.2054 0.121 Uiso 1 1 calc R U . . .
C73 C 0.7062(4) 0.8135(3) 0.2105(2) 0.079(3) Uani 1 1 d . . . . .
C74 C 0.6830(3) 0.8311(2) 0.2289(2) 0.067(3) Uani 1 1 d . . . . .
C75 C 0.6727(3) 0.8184(2) 0.2571(2) 0.064(3) Uani 1 1 d . . . . .
C76 C 0.7173(3) 0.8269(3) 0.1849(3) 0.079(3) Uani 1 1 d . . . . .
H76 H 0.7338 0.8153 0.1721 0.095 Uiso 1 1 calc R U . . .
C77 C 0.7071(3) 0.8543(2) 0.1765(2) 0.072(3) Uani 1 1 d . . . . .
H77 H 0.7143 0.8627 0.1583 0.087 Uiso 1 1 calc R U . . .
C78 C 0.6831(3) 0.8706(2) 0.1986(2) 0.075(3) Uani 1 1 d . . . . .
H78 H 0.6761 0.8911 0.1947 0.090 Uiso 1 1 calc R U . . .

loop_
_atom_site_aniso_label
_atom_site_aniso_U_11
_atom_site_aniso_U_22
_atom_site_aniso_U_33
_atom_site_aniso_U_23
_atom_site_aniso_U_13
_atom_site_aniso_U_12
U1 0.0696(3) 0.03971(19) 0.03653(19) -0.00090(13) 0.00149(15) -0.01083(15)
U2 0.0504(2) 0.03792(18) 0.03434(18) -0.00087(12) 0.00082(13) -0.00810(13)
Ni1 0.0550(7) 0.0462(6) 0.0484(6) -0.0007(5) 0.0052(5) 0.0035(5)
O1 0.103(5) 0.046(4) 0.069(5) -0.002(3) -0.009(4) 0.011(4)
O2 0.060(4) 0.067(4) 0.053(4) -0.001(3) -0.003(3) -0.009(3)
O3 0.054(4) 0.053(3) 0.053(3) -0.003(3) 0.009(3) 0.001(3)
O4 0.050(3) 0.041(3) 0.063(4) -0.004(3) 0.004(3) -0.001(3)
O5 0.079(4) 0.054(4) 0.040(3) -0.005(3) 0.011(3) -0.021(3)
O6 0.099(5) 0.072(4) 0.037(3) -0.008(3) 0.009(3) -0.040(4)
O7 0.080(4) 0.047(3) 0.037(3) 0.004(3) -0.006(3) -0.013(3)
O8 0.059(4) 0.059(4) 0.035(3) 0.004(3) -0.002(3) -0.019(3)
O9 0.124(6) 0.081(5) 0.042(4) 0.001(3) 0.008(4) -0.049(5)
O10 0.116(6) 0.061(4) 0.042(3) -0.001(3) 0.004(4) -0.045(4)
O11 0.079(5) 0.053(3) 0.044(3) 0.002(3) 0.003(3) -0.015(3)
O12 0.062(4) 0.055(4) 0.039(3) 0.007(3) -0.001(3) -0.012(3)
O13 0.083(5) 0.055(4) 0.044(4) 0.007(3) -0.003(3) -0.028(3)
O14 0.071(4) 0.049(3) 0.044(3) 0.009(3) -0.007(3) -0.024(3)
O15 0.073(4) 0.051(3) 0.043(3) -0.001(3) 0.003(3) -0.026(3)
O16 0.065(4) 0.048(3) 0.040(3) -0.005(3) 0.007(3) -0.018(3)
O17 0.089(6) 0.074(6) 0.062(6) -0.011(5) -0.007(5) -0.036(5)
O18 0.152(9) 0.152(9) 0.142(9) -0.002(6) -0.005(6) -0.006(6)
O19 0.113(6) 0.115(6) 0.112(6) -0.004(3) -0.002(3) 0.004(3)
O20 0.058(7) 0.056(7) 0.059(7) 0.000(3) 0.002(3) -0.001(3)
O21 0.087(5) 0.087(5) 0.082(5) 0.000(3) 0.005(3) 0.006(3)
O22 0.061(8) 0.055(8) 0.055(8) 0.000(5) -0.002(6) -0.002(6)
O23 0.059(8) 0.069(8) 0.067(8) 0.008(6) 0.000(6) -0.003(6)
O24 0.053(7) 0.049(7) 0.048(7) -0.013(5) -0.004(5) -0.009(5)
O25 0.068(7) 0.064(7) 0.064(7) 0.000(3) 0.003(3) 0.002(3)
O26 0.066(7) 0.061(7) 0.062(7) -0.001(3) -0.004(3) 0.004(3)
O27 0.089(10) 0.089(10) 0.085(10) 0.002(6) -0.005(6) 0.001(6)
O28 0.094(11) 0.102(11) 0.091(11) 0.009(6) -0.001(6) -0.014(6)
N1 0.050(4) 0.044(4) 0.056(4) 0.002(3) 0.004(4) -0.001(3)
N2 0.057(5) 0.046(4) 0.052(4) 0.000(3) 0.006(4) 0.008(4)
N3 0.072(5) 0.044(4) 0.044(4) 0.001(3) 0.004(4) 0.006(4)
N4 0.062(5) 0.047(4) 0.056(5) -0.011(3) 0.001(4) 0.000(4)
N5 0.052(5) 0.047(4) 0.061(5) -0.003(3) 0.012(4) 0.003(3)
N6 0.059(5) 0.045(4) 0.045(4) 0.003(3) 0.005(4) 0.002(3)
C1 0.078(7) 0.055(5) 0.031(4) -0.007(4) 0.014(4) -0.018(5)
C2 0.092(8) 0.048(5) 0.043(5) -0.006(4) 0.016(5) -0.015(5)
C3 0.062(6) 0.061(5) 0.049(5) -0.006(4) 0.011(4) -0.023(5)
C4 0.077(7) 0.061(6) 0.051(6) -0.012(4) 0.006(5) -0.026(5)
C5 0.085(7) 0.056(5) 0.039(5) 0.002(4) -0.001(5) -0.022(5)
C6 0.081(7) 0.060(6) 0.049(6) -0.003(4) 0.008(5) -0.022(5)
C7 0.065(6) 0.071(6) 0.041(5) -0.013(4) 0.007(4) -0.027(5)
C8 0.070(6) 0.053(5) 0.046(5) -0.005(4) 0.006(4) -0.022(5)
C9 0.068(6) 0.060(6) 0.048(5) 0.002(4) 0.002(5) -0.024(5)
C10 0.065(6) 0.052(5) 0.037(5) -0.005(4) -0.003(4) -0.020(4)
C11 0.044(5) 0.056(5) 0.042(5) 0.002(4) 0.000(4) -0.009(4)
C12 0.062(6) 0.060(5) 0.041(5) 0.008(4) -0.005(4) -0.025(5)
C13 0.088(7) 0.062(6) 0.041(5) 0.001(4) -0.006(5) -0.033(5)
C14 0.052(5) 0.050(5) 0.040(5) 0.004(4) -0.004(4) -0.012(4)
C15 0.093(8) 0.065(6) 0.050(6) 0.008(5) -0.004(5) -0.028(6)
C16 0.088(7) 0.052(5) 0.046(5) 0.009(4) 0.006(5) -0.017(5)
C17 0.095(8) 0.062(6) 0.045(5) -0.011(4) 0.006(5) -0.033(5)
C18 0.086(7) 0.065(6) 0.051(5) 0.008(5) 0.002(5) -0.024(5)
C19 0.051(5) 0.046(4) 0.040(4) 0.008(4) 0.002(4) -0.006(4)
C20 0.076(7) 0.046(5) 0.055(6) 0.000(4) -0.006(5) -0.014(5)
C21 0.097(8) 0.056(5) 0.047(5) -0.005(4) 0.002(5) -0.031(5)
C22 0.043(5) 0.047(5) 0.042(5) -0.003(4) 0.005(4) 0.001(4)
C23 0.049(5) 0.052(5) 0.051(5) -0.001(4) 0.003(4) -0.006(4)
C24 0.049(5) 0.051(5) 0.041(5) 0.001(4) -0.002(4) -0.005(4)
C25 0.043(5) 0.039(4) 0.054(5) 0.003(4) 0.004(4) 0.004(4)
C26 0.059(5) 0.041(4) 0.045(5) -0.001(4) 0.003(4) -0.008(4)
C27 0.053(5) 0.048(5) 0.047(5) 0.000(4) 0.010(4) -0.003(4)
C28 0.049(5) 0.046(5) 0.054(5) 0.003(4) 0.003(4) -0.005(4)
C29 0.052(5) 0.042(4) 0.044(5) 0.001(4) -0.002(4) -0.013(4)
C30 0.046(5) 0.047(5) 0.046(5) 0.007(4) 0.001(4) -0.010(4)
C31A 0.06(3) 0.05(2) 0.053(19) 0.001(17) -0.011(18) -0.03(2)
C32A 0.055(13) 0.056(13) 0.047(12) 0.002(9) -0.009(9) -0.009(9)
C34A 0.04(2) 0.028(16) 0.038(14) -0.011(11) 0.009(16) -0.011(13)
C35A 0.05(2) 0.045(17) 0.026(13) 0.012(11) -0.027(14) -0.006(15)
C31B 0.060(13) 0.042(11) 0.044(9) 0.005(8) 0.001(9) -0.014(9)
C32B 0.077(14) 0.057(11) 0.026(7) -0.008(7) -0.010(8) -0.016(11)
C34B 0.063(17) 0.060(14) 0.053(10) -0.006(9) 0.000(12) -0.014(12)
C35B 0.060(15) 0.065(13) 0.027(8) 0.015(8) -0.007(9) -0.022(11)
C33 0.055(6) 0.047(5) 0.049(5) 0.006(4) 0.002(4) -0.004(4)
C36 0.050(5) 0.038(4) 0.043(5) -0.002(4) -0.002(4) -0.006(4)
C37 0.103(8) 0.067(6) 0.055(6) 0.000(5) 0.000(6) -0.047(6)
C38 0.107(9) 0.085(7) 0.050(6) -0.008(5) -0.001(6) -0.053(7)
C39 0.058(6) 0.041(4) 0.055(5) 0.001(4) 0.005(4) -0.004(4)
C40 0.061(6) 0.065(6) 0.045(5) 0.003(4) -0.006(4) -0.028(5)
C41 0.063(6) 0.072(6) 0.034(5) 0.007(4) 0.001(4) -0.013(5)
C42 0.053(5) 0.037(4) 0.041(5) 0.005(4) 0.003(4) -0.004(4)
C43 0.061(6) 0.048(5) 0.061(6) -0.006(4) 0.003(5) -0.001(4)
C44 0.058(6) 0.065(6) 0.064(6) -0.001(5) 0.017(5) -0.005(5)
C45 0.061(6) 0.061(6) 0.052(5) -0.006(4) 0.010(5) -0.003(5)
C46 0.064(6) 0.055(5) 0.049(5) -0.003(4) 0.009(5) -0.006(5)
C47 0.077(7) 0.063(6) 0.070(7) -0.011(5) 0.010(6) -0.018(5)
C48 0.077(8) 0.069(6) 0.080(7) -0.027(6) 0.014(6) -0.011(6)
C49 0.069(7) 0.050(5) 0.064(6) -0.008(5) 0.004(5) -0.003(5)
C50 0.059(6) 0.048(5) 0.052(5) 0.001(4) 0.002(4) 0.000(4)
C51 0.059(6) 0.035(4) 0.048(5) -0.006(4) 0.003(4) 0.000(4)
C52 0.062(6) 0.054(5) 0.067(6) 0.000(5) 0.011(5) -0.010(5)
C53 0.052(6) 0.057(6) 0.073(7) -0.001(5) 0.006(5) -0.007(5)
C54 0.056(6) 0.054(5) 0.063(6) 0.009(5) 0.006(5) 0.011(5)
C55 0.066(6) 0.046(5) 0.058(5) 0.008(4) 0.015(5) 0.005(4)
C56 0.082(7) 0.048(5) 0.055(6) -0.014(4) -0.005(5) 0.002(5)
C57 0.075(7) 0.058(6) 0.065(6) -0.014(5) -0.009(5) -0.003(5)
C58 0.089(7) 0.048(5) 0.050(5) -0.008(4) -0.007(5) 0.000(5)
C59 0.096(8) 0.066(7) 0.063(7) -0.006(5) -0.022(6) 0.002(6)
C60 0.109(9) 0.057(6) 0.061(6) -0.006(5) -0.025(6) 0.006(6)
C61 0.075(7) 0.055(5) 0.051(5) 0.004(4) -0.005(5) 0.016(5)
C62 0.058(6) 0.050(5) 0.057(6) 0.006(4) 0.000(5) 0.009(4)
C63 0.070(6) 0.049(5) 0.041(5) -0.002(4) 0.008(4) 0.004(4)
C64 0.084(7) 0.052(6) 0.066(6) 0.011(5) 0.007(6) 0.005(5)
C65 0.067(7) 0.049(5) 0.079(7) 0.013(5) -0.007(5) 0.005(5)
C66 0.050(5) 0.054(5) 0.064(6) -0.001(5) 0.001(5) 0.000(4)
C67 0.081(7) 0.076(6) 0.042(5) 0.006(5) 0.005(5) 0.020(6)
C68 0.101(8) 0.063(6) 0.054(6) 0.007(5) -0.003(6) 0.017(6)
C69 0.085(8) 0.064(6) 0.072(7) 0.021(6) 0.000(6) 0.025(6)
C70 0.084(8) 0.061(6) 0.083(8) 0.000(5) -0.002(6) 0.025(6)
C71 0.162(13) 0.078(8) 0.080(9) 0.009(7) 0.003(9) 0.054(9)
C72 0.113(10) 0.093(9) 0.096(10) -0.015(7) 0.011(8) 0.056(8)
C73 0.082(8) 0.098(8) 0.057(6) -0.012(6) -0.014(6) 0.012(7)
C74 0.075(7) 0.062(6) 0.065(6) -0.022(5) -0.010(5) 0.024(5)
C75 0.067(6) 0.063(6) 0.064(6) -0.002(5) -0.004(5) 0.009(5)
C76 0.070(7) 0.077(8) 0.090(9) 0.005(6) 0.003(6) -0.007(6)
C77 0.069(7) 0.066(7) 0.081(7) -0.009(6) 0.014(6) -0.012(5)
C78 0.085(8) 0.066(6) 0.073(7) -0.009(6) -0.005(6) -0.007(6)

loop_
_atom_type_symbol
_atom_type_description
_atom_type_scat_dispersion_real
_atom_type_scat_dispersion_imag
_atom_type_scat_source
C C 0.0033 0.0016 'International Tables Vol C Tables 4.2.6.8 and 6.1.1.4'
H H 0.0000 0.0000 'International Tables Vol C Tables 4.2.6.8 and 6.1.1.4'
N N 0.0061 0.0033 'International Tables Vol C Tables 4.2.6.8 and 6.1.1.4'
O O 0.0106 0.0060 'International Tables Vol C Tables 4.2.6.8 and 6.1.1.4'
Ni Ni 0.3393 1.1124 'International Tables Vol C Tables 4.2.6.8 and 6.1.1.4'
U U -9.6767 9.6646 'International Tables Vol C Tables 4.2.6.8 and 6.1.1.4'

loop_
_geom_angle_atom_site_label_1
_geom_angle_atom_site_label_2
_geom_angle_atom_site_label_3
_geom_angle
_geom_angle_site_symmetry_1
_geom_angle_site_symmetry_3
O2 U1 O1 179.1(3) . .
O2 U1 O9 93.3(3) . .
O1 U1 O9 87.6(3) . .
O2 U1 O5 89.1(2) . .
O1 U1 O5 90.6(3) . .
O9 U1 O5 118.3(2) . .
O2 U1 O11 89.5(2) . 30_556
O1 U1 O11 90.0(3) . 30_556
O9 U1 O11 121.3(2) . 30_556
O5 U1 O11 120.4(2) . 30_556
O2 U1 O12 88.2(2) . 30_556
O1 U1 O12 90.9(3) . 30_556
O9 U1 O12 174.38(19) . 30_556
O5 U1 O12 67.12(18) . 30_556
O11 U1 O12 53.24(18) 30_556 30_556
O2 U1 O10 89.5(3) . .
O1 U1 O10 90.9(3) . .
O9 U1 O10 53.82(19) . .
O5 U1 O10 171.9(2) . .
O11 U1 O10 67.6(2) 30_556 .
O12 U1 O10 120.82(18) 30_556 .
O2 U1 O6 86.7(3) . .
O1 U1 O6 93.8(3) . .
O9 U1 O6 66.4(2) . .
O5 U1 O6 52.17(19) . .
O11 U1 O6 171.62(19) 30_556 .
O12 U1 O6 119.12(18) 30_556 .
O10 U1 O6 119.8(2) . .
O3 U2 O4 179.5(3) . .
O3 U2 O16 91.1(2) . 18_667
O4 U2 O16 89.2(2) . 18_667
O3 U2 O14 90.6(2) . .
O4 U2 O14 89.5(2) . .
O16 U2 O14 120.57(18) 18_667 .
O3 U2 O8 92.1(2) . .
O4 U2 O8 87.5(2) . .
O16 U2 O8 118.44(18) 18_667 .
O14 U2 O8 120.84(18) . .
O3 U2 O7 89.6(2) . .
O4 U2 O7 90.2(2) . .
O16 U2 O7 66.00(18) 18_667 .
O14 U2 O7 173.42(18) . .
O8 U2 O7 52.57(18) . .
O3 U2 O13 90.6(2) . .
O4 U2 O13 89.1(2) . .
O16 U2 O13 173.08(18) 18_667 .
O14 U2 O13 52.70(18) . .
O8 U2 O13 68.19(18) . .
O7 U2 O13 120.72(18) . .
O3 U2 O15 90.3(2) . 18_667
O4 U2 O15 90.1(2) . 18_667
O16 U2 O15 52.63(17) 18_667 18_667
O14 U2 O15 67.96(18) . 18_667
O8 U2 O15 170.83(18) . 18_667
O7 U2 O15 118.62(18) . 18_667
O13 U2 O15 120.66(18) . 18_667
N2 Ni1 N4 94.5(3) . .
N2 Ni1 N1 79.6(3) . .
N4 Ni1 N1 102.0(3) . .
N2 Ni1 N6 95.3(3) . .
N4 Ni1 N6 87.7(3) . .
N1 Ni1 N6 169.4(3) . .
N2 Ni1 N3 172.0(3) . .
N4 Ni1 N3 78.8(3) . .
N1 Ni1 N3 97.3(3) . .
N6 Ni1 N3 88.8(3) . .
N2 Ni1 N5 97.3(3) . .
N4 Ni1 N5 163.7(3) . .
N1 Ni1 N5 91.2(3) . .
N6 Ni1 N5 80.1(3) . .
N3 Ni1 N5 90.1(3) . .
C1 O5 U1 94.9(5) . .
C1 O6 U1 92.8(5) . .
C14 O7 U2 93.6(5) . .
C14 O8 U2 93.9(5) . .
C15 O9 U1 94.1(6) . .
C15 O10 U1 92.1(5) . .
C28 O11 U1 93.8(5) . 18_666
C28 O12 U1 93.2(5) . 18_666
C29 O13 U2 93.1(5) . .
C29 O14 U2 94.1(5) . .
C42 O15 U2 92.7(5) . 30_557
C42 O16 U2 95.3(4) . 30_557
C43 N1 C51 117.9(8) . .
C43 N1 Ni1 129.2(6) . .
C51 N1 Ni1 112.3(5) . .
C54 N2 C50 117.3(8) . .
C54 N2 Ni1 129.0(6) . .
C50 N2 Ni1 113.7(6) . .
C55 N3 C63 115.8(8) . .
C55 N3 Ni1 130.9(6) . .
C63 N3 Ni1 112.8(6) . .
C62 N4 C66 117.0(8) . .
C62 N4 Ni1 111.5(5) . .
C66 N4 Ni1 129.3(6) . .
C67 N5 C75 118.4(8) . .
C67 N5 Ni1 130.2(6) . .
C75 N5 Ni1 111.0(6) . .
C78 N6 C74 116.9(9) . .
C78 N6 Ni1 131.8(7) . .
C74 N6 Ni1 110.9(6) . .
O5 C1 O6 119.9(8) . .
O5 C1 C2 119.6(8) . .
O6 C1 C2 120.5(8) . .
C7 C2 C3 116.8(8) . .
C7 C2 C1 120.1(8) . .
C3 C2 C1 123.0(8) . .
C4 C3 C2 122.1(8) . .
C4 C3 H3 118.9 . .
C2 C3 H3 118.9 . .
C3 C4 C5 120.4(8) . .
C3 C4 H4 119.8 . .
C5 C4 H4 119.8 . .
C6 C5 C4 117.2(8) . .
C6 C5 C8 119.8(8) . .
C4 C5 C8 123.0(8) . .
C5 C6 C7 122.8(9) . .
C5 C6 H6 118.6 . .
C7 C6 H6 118.6 . .
C6 C7 C2 120.5(8) . .
C6 C7 H7 119.8 . .
C2 C7 H7 119.8 . .
C13 C8 C9 117.2(8) . .
C13 C8 C5 120.4(8) . .
C9 C8 C5 122.2(8) . .
C10 C9 C8 121.3(8) . .
C10 C9 H9 119.3 . .
C8 C9 H9 119.3 . .
C9 C10 C11 120.3(8) . .
C9 C10 H10 119.8 . .
C11 C10 H10 119.8 . .
C12 C11 C10 118.8(8) . .
C12 C11 C14 120.1(8) . .
C10 C11 C14 120.8(7) . .
C13 C12 C11 121.3(8) . .
C13 C12 H12 119.3 . .
C11 C12 H12 119.3 . .
C12 C13 C8 120.9(8) . .
C12 C13 H13 119.5 . .
C8 C13 H13 119.5 . .
O7 C14 O8 118.6(7) . .
O7 C14 C11 122.1(7) . .
O8 C14 C11 119.3(7) . .
O10 C15 O9 119.8(8) . .
O10 C15 C16 121.5(9) . .
O9 C15 C16 118.5(8) . .
C21 C16 C17 119.7(8) . .
C21 C16 C15 119.1(8) . .
C17 C16 C15 121.3(8) . .
C18 C17 C16 121.0(9) . .
C18 C17 H17 119.5 . .
C16 C17 H17 119.5 . .
C17 C18 C19 119.7(9) . .
C17 C18 H18 120.1 . .
C19 C18 H18 120.1 . .
C20 C19 C18 117.1(7) . .
C20 C19 C22 123.4(8) . .
C18 C19 C22 119.5(7) . .
C21 C20 C19 123.4(8) . .
C21 C20 H20 118.3 . .
C19 C20 H20 118.3 . .
C20 C21 C16 118.9(9) . .
C20 C21 H21 120.5 . .
C16 C21 H21 120.5 . .
C23 C22 C27 117.1(7) . .
C23 C22 C19 122.6(8) . .
C27 C22 C19 120.2(7) . .
C24 C23 C22 122.3(8) . .
C24 C23 H23 118.8 . .
C22 C23 H23 118.8 . .
C23 C24 C25 120.0(8) . .
C23 C24 H24 120.0 . .
C25 C24 H24 120.0 . .
C24 C25 C26 119.6(7) . .
C24 C25 C28 120.8(8) . .
C26 C25 C28 119.6(8) . .
C27 C26 C25 120.4(8) . .
C27 C26 H26 119.8 . .
C25 C26 H26 119.8 . .
C26 C27 C22 120.6(8) . .
C26 C27 H27 119.7 . .
C22 C27 H27 119.7 . .
O11 C28 O12 119.6(8) . .
O11 C28 C25 120.9(8) . .
O12 C28 C25 119.3(8) . .
O13 C29 O14 119.9(7) . .
O13 C29 C30 120.9(7) . .
O14 C29 C30 119.1(7) . .
C35B C30 C31B 119.1(12) . .
C31A C30 C35A 121(2) . .
C35B C30 C29 123.8(10) . .
C31A C30 C29 121.9(16) . .
C31B C30 C29 117.1(11) . .
C35A C30 C29 116.6(14) . .
C32A C31A C30 117(3) . .
C32A C31A H31A 121.8 . .
C30 C31A H31A 121.6 . .
C33 C32A C31A 127(3) . .
C33 C32A H32A 115.8 . .
C31A C32A H32A 116.4 . .
C33 C34A C35A 120(3) . .
C33 C34A H34A 120.2 . .
C35A C34A H34A 118.7 . .
C34A C35A C30 114(2) . .
C34A C35A H35A 122.5 . .
C30 C35A H35A 122.7 . .
C32B C31B C30 118.1(16) . .
C32B C31B H31B 121.3 . .
C30 C31B H31B 120.1 . .
C31B C32B C33 121.9(14) . .
C31B C32B H32B 119.3 . .
C33 C32B H32B 117.4 . .
C33 C34B C35B 117(2) . .
C33 C34B H34B 115.0 . .
C35B C34B H34B 119.9 . .
C30 C35B C34B 125.2(18) . .
C30 C35B H35B 117.2 . .
C34B C35B H35B 116.5 . .
C34B C33 C32B 118.4(14) . .
C32A C33 C34A 118(2) . .
C32A C33 C36 124.8(16) . .
C34B C33 C36 121.7(12) . .
C32B C33 C36 119.9(10) . .
C34A C33 C36 116.5(17) . .
C41 C36 C37 117.2(8) . .
C41 C36 C33 123.1(7) . .
C37 C36 C33 119.7(7) . .
C36 C37 C38 123.0(9) . .
C36 C37 H37 118.5 . .
C38 C37 H37 118.5 . .
C37 C38 C39 119.5(9) . .
C37 C38 H38 120.2 . .
C39 C38 H38 120.2 . .
C38 C39 C40 118.0(8) . .
C38 C39 C42 119.7(8) . .
C40 C39 C42 122.2(8) . .
C41 C40 C39 120.2(8) . .
C41 C40 H40 119.9 . .
C39 C40 H40 119.9 . .
C36 C41 C40 122.0(8) . .
C36 C41 H41 119.0 . .
C40 C41 H41 119.0 . .
O15 C42 O16 119.4(7) . .
O15 C42 C39 121.2(7) . .
O16 C42 C39 119.5(7) . .
N1 C43 C44 123.2(9) . .
N1 C43 H43 118.4 . .
C44 C43 H43 118.4 . .
C45 C44 C43 119.3(9) . .
C45 C44 H44 120.4 . .
C43 C44 H44 120.4 . .
C44 C45 C46 118.8(9) . .
C44 C45 H45 120.6 . .
C46 C45 H45 120.6 . .
C51 C46 C45 118.3(8) . .
C51 C46 C47 118.9(8) . .
C45 C46 C47 122.8(9) . .
C48 C47 C46 121.5(10) . .
C48 C47 H47 119.3 . .
C46 C47 H47 119.3 . .
C47 C48 C49 120.9(10) . .
C47 C48 H48 119.6 . .
C49 C48 H48 119.6 . .
C50 C49 C52 117.0(9) . .
C50 C49 C48 118.2(9) . .
C52 C49 C48 124.7(9) . .
N2 C50 C49 123.1(9) . .
N2 C50 C51 115.8(8) . .
C49 C50 C51 121.1(8) . .
N1 C51 C46 122.5(8) . .
N1 C51 C50 118.2(7) . .
C46 C51 C50 119.3(8) . .
C53 C52 C49 119.5(9) . .
C53 C52 H52 120.2 . .
C49 C52 H52 120.2 . .
C52 C53 C54 121.1(9) . .
C52 C53 H53 119.5 . .
C54 C53 H53 119.5 . .
N2 C54 C53 121.9(9) . .
N2 C54 H54 119.0 . .
C53 C54 H54 119.0 . .
N3 C55 C56 124.8(9) . .
N3 C55 H55 117.6 . .
C56 C55 H55 117.6 . .
C57 C56 C55 118.2(9) . .
C57 C56 H56 120.9 . .
C55 C56 H56 120.9 . .
C56 C57 C58 120.4(9) . .
C56 C57 H57 119.8 . .
C58 C57 H57 119.8 . .
C63 C58 C57 116.1(9) . .
C63 C58 C59 120.0(9) . .
C57 C58 C59 123.8(9) . .
C60 C59 C58 119.7(10) . .
C60 C59 H59 120.1 . .
C58 C59 H59 120.1 . .
C59 C60 C61 122.6(10) . .
C59 C60 H60 118.7 . .
C61 C60 H60 118.7 . .
C60 C61 C64 124.7(9) . .
C60 C61 C62 118.9(9) . .
C64 C61 C62 116.4(9) . .
N4 C62 C63 118.2(8) . .
N4 C62 C61 122.8(8) . .
C63 C62 C61 119.0(9) . .
N3 C63 C58 124.5(8) . .
N3 C63 C62 115.9(8) . .
C58 C63 C62 119.6(8) . .
C65 C64 C61 119.7(9) . .
C65 C64 H64 120.2 . .
C61 C64 H64 120.2 . .
C66 C65 C64 119.6(9) . .
C66 C65 H65 120.2 . .
C64 C65 H65 120.2 . .
C65 C66 N4 124.3(9) . .
C65 C66 H66 117.8 . .
N4 C66 H66 117.8 . .
N5 C67 C68 122.0(9) . .
N5 C67 H67 119.0 . .
C68 C67 H67 119.0 . .
C69 C68 C67 122.3(10) . .
C69 C68 H68 118.9 . .
C67 C68 H68 118.9 . .
C68 C69 C70 116.8(9) . .
C68 C69 H69 121.6 . .
C70 C69 H69 121.6 . .
C75 C70 C69 119.4(10) . .
C75 C70 C71 117.2(10) . .
C69 C70 C71 123.4(10) . .
C72 C71 C70 121.8(11) . .
C72 C71 H71 119.1 . .
C70 C71 H71 119.1 . .
C71 C72 C73 121.7(11) . .
C71 C72 H72 119.1 . .
C73 C72 H72 119.1 . .
C76 C73 C74 115.9(11) . .
C76 C73 C72 125.5(11) . .
C74 C73 C72 118.5(11) . .
N6 C74 C73 123.9(10) . .
N6 C74 C75 118.4(8) . .
C73 C74 C75 117.6(9) . .
N5 C75 C70 120.6(9) . .
N5 C75 C74 116.8(8) . .
C70 C75 C74 122.6(9) . .
C77 C76 C73 125.6(12) . .
C77 C76 H76 117.2 . .
C73 C76 H76 117.2 . .
C76 C77 C78 112.4(11) . .
C76 C77 H77 123.8 . .
C78 C77 H77 123.8 . .
N6 C78 C77 125.1(10) . .
N6 C78 H78 117.4 . .
C77 C78 H78 117.4 . .

loop_
_geom_bond_atom_site_label_1
_geom_bond_atom_site_label_2
_geom_bond_distance
_geom_bond_site_symmetry_2
U1 O2 1.778(6) .
U1 O1 1.786(7) .
U1 O9 2.420(7) .
U1 O5 2.443(6) .
U1 O11 2.445(6) 30_556
U1 O12 2.448(6) 30_556
U1 O10 2.474(6) .
U1 O6 2.485(6) .
U2 O3 1.772(6) .
U2 O4 1.777(6) .
U2 O16 2.433(5) 18_667
U2 O14 2.440(5) .
U2 O8 2.457(5) .
U2 O7 2.470(5) .
U2 O13 2.470(6) .
U2 O15 2.493(5) 18_667
Ni1 N2 2.079(7) .
Ni1 N4 2.088(7) .
Ni1 N1 2.098(7) .
Ni1 N6 2.101(7) .
Ni1 N3 2.102(7) .
Ni1 N5 2.105(7) .
O5 C1 1.251(10) .
O6 C1 1.253(10) .
O7 C14 1.264(9) .
O8 C14 1.274(9) .
O9 C15 1.290(11) .
O10 C15 1.270(11) .
O11 C28 1.258(10) .
O11 U1 2.445(6) 18_666
O12 C28 1.278(10) .
O12 U1 2.448(6) 18_666
O13 C29 1.250(9) .
O14 C29 1.268(9) .
O15 C42 1.261(9) .
O15 U2 2.493(5) 30_557
O16 C42 1.270(9) .
O16 U2 2.433(5) 30_557
N1 C43 1.326(11) .
N1 C51 1.359(10) .
N2 C54 1.336(11) .
N2 C50 1.376(11) .
N3 C55 1.346(10) .
N3 C63 1.348(10) .
N4 C62 1.350(11) .
N4 C66 1.354(10) .
N5 C67 1.322(11) .
N5 C75 1.354(11) .
N6 C78 1.284(12) .
N6 C74 1.339(11) .
C1 C2 1.465(11) .
C2 C7 1.396(12) .
C2 C3 1.402(12) .
C3 C4 1.368(12) .
C3 H3 0.9500 .
C4 C5 1.411(12) .
C4 H4 0.9500 .
C5 C6 1.364(12) .
C5 C8 1.467(13) .
C6 C7 1.379(12) .
C6 H6 0.9500 .
C7 H7 0.9500 .
C8 C13 1.405(12) .
C8 C9 1.408(12) .
C9 C10 1.379(11) .
C9 H9 0.9500 .
C10 C11 1.398(11) .
C10 H10 0.9500 .
C11 C12 1.380(12) .
C11 C14 1.471(11) .
C12 C13 1.377(12) .
C12 H12 0.9500 .
C13 H13 0.9500 .
C15 C16 1.477(12) .
C16 C21 1.386(12) .
C16 C17 1.396(12) .
C17 C18 1.376(13) .
C17 H17 0.9500 .
C18 C19 1.431(12) .
C18 H18 0.9500 .
C19 C20 1.380(11) .
C19 C22 1.459(11) .
C20 C21 1.378(12) .
C20 H20 0.9500 .
C21 H21 0.9500 .
C22 C23 1.379(11) .
C22 C27 1.425(11) .
C23 C24 1.378(11) .
C23 H23 0.9500 .
C24 C25 1.382(11) .
C24 H24 0.9500 .
C25 C26 1.387(11) .
C25 C28 1.483(11) .
C26 C27 1.379(11) .
C26 H26 0.9500 .
C27 H27 0.9500 .
C29 C30 1.505(11) .
C30 C35B 1.31(2) .
C30 C31A 1.39(4) .
C30 C31B 1.41(2) .
C30 C35A 1.49(4) .
C31A C32A 1.37(5) .
C31A H31A 0.9598 .
C32A C33 1.30(3) .
C32A H32A 0.9599 .
C34A C33 1.42(4) .
C34A C35A 1.45(5) .
C34A H34A 0.9595 .
C35A H35A 0.9599 .
C31B C32B 1.38(2) .
C31B H31B 0.9036 .
C32B C33 1.417(19) .
C32B H32B 0.8843 .
C34B C33 1.38(3) .
C34B C35B 1.40(3) .
C34B H34B 0.8534 .
C35B H35B 0.9427 .
C33 C36 1.490(11) .
C36 C41 1.378(11) .
C36 C37 1.379(11) .
C37 C38 1.385(13) .
C37 H37 0.9500 .
C38 C39 1.402(12) .
C38 H38 0.9500 .
C39 C40 1.405(11) .
C39 C42 1.465(11) .
C40 C41 1.392(12) .
C40 H40 0.9500 .
C41 H41 0.9500 .
C43 C44 1.396(12) .
C43 H43 0.9500 .
C44 C45 1.363(13) .
C44 H44 0.9500 .
C45 C46 1.415(12) .
C45 H45 0.9500 .
C46 C51 1.387(12) .
C46 C47 1.441(13) .
C47 C48 1.331(13) .
C47 H47 0.9500 .
C48 C49 1.447(13) .
C48 H48 0.9500 .
C49 C50 1.384(12) .
C49 C52 1.432(13) .
C50 C51 1.431(12) .
C52 C53 1.316(12) .
C52 H52 0.9500 .
C53 C54 1.403(13) .
C53 H53 0.9500 .
C54 H54 0.9500 .
C55 C56 1.372(12) .
C55 H55 0.9500 .
C56 C57 1.364(13) .
C56 H56 0.9500 .
C57 C58 1.412(13) .
C57 H57 0.9500 .
C58 C63 1.395(12) .
C58 C59 1.424(13) .
C59 C60 1.361(14) .
C59 H59 0.9500 .
C60 C61 1.386(13) .
C60 H60 0.9500 .
C61 C64 1.404(13) .
C61 C62 1.432(12) .
C62 C63 1.432(11) .
C64 C65 1.379(13) .
C64 H64 0.9500 .
C65 C66 1.343(12) .
C65 H65 0.9500 .
C66 H66 0.9500 .
C67 C68 1.364(12) .
C67 H67 0.9500 .
C68 C69 1.330(13) .
C68 H68 0.9500 .
C69 C70 1.402(14) .
C69 H69 0.9500 .
C70 C75 1.398(13) .
C70 C71 1.422(16) .
C71 C72 1.326(16) .
C71 H71 0.9500 .
C72 C73 1.478(16) .
C72 H72 0.9500 .
C73 C76 1.371(15) .
C73 C74 1.377(14) .
C74 C75 1.457(13) .
C76 C77 1.313(14) .
C76 H76 0.9500 .
C77 C78 1.478(14) .
C77 H77 0.9500 .
C78 H78 0.9500 .
